data_4060836
loop_
_publ_author_name
'Jos\'e Vicente'
'Jos\'e-Antonio Abad'
'Andrew D. Frankland'
'Joaqu\'in L\'opez-Serrano'
'M. Carmen Ram\'irez de Arellano'
'Peter G. Jones'

_publ_section_title
;
 Synthesis and Reactivity toward Isonitriles of
 (2-Aminoaryl)palladium(II) Complexes
;
_journal_name_full Organometallics
_journal_page_first 272
_journal_page_last 282
_journal_paper_doi 10.1021/om0104971
_journal_volume 21
_journal_year 2002
_chemical_formula_sum 'C24 H24 I N3 Pd'
_chemical_formula_weight 587.76
_chemical_name_systematic
;
 ?
;
_space_group_IT_number 14
_symmetry_cell_setting monoclinic
_symmetry_space_group_name_Hall '-P 2ybc'
_symmetry_space_group_name_H-M 'P 1 21/c 1'
_atom_sites_solution_hydrogens geom
_atom_sites_solution_primary Patterson
_atom_sites_solution_secondary difmap
_audit_creation_method SHELXL-97
_cell_angle_alpha 90.00
_cell_angle_beta 100.285(12)
_cell_angle_gamma 90.00
_cell_formula_units_Z 4
_cell_length_a 15.937(3)
_cell_length_b 8.2553(12)
_cell_length_c 17.410(3)
_cell_measurement_reflns_used 63
_cell_measurement_temperature 173(2)
_cell_measurement_theta_max 25.658
_cell_measurement_theta_min 9.141
_cell_volume 2253.7(6)
_computing_cell_refinement 'Siemens XSCANS'
_computing_data_collection 'Siemens XSCANS'
_computing_data_reduction 'Siemens XSCANS'
_computing_molecular_graphics 'Siemens SHELXTL'
_computing_publication_material 'Siemens SHELXTL'
_computing_structure_refinement 'SHELXL-97 (Sheldrick, 1997)'
_computing_structure_solution 'SHELXS-97 (Sheldrick, 1990)'
_diffrn_ambient_temperature 173(2)
_diffrn_measured_fraction_theta_full 0.995
_diffrn_measured_fraction_theta_max 0.995
_diffrn_measurement_device_type 'Siemens P4'
_diffrn_measurement_method '\w scans'
_diffrn_radiation_monochromator graphite
_diffrn_radiation_source 'fine-focus sealed tube'
_diffrn_radiation_type MoK\a
_diffrn_radiation_wavelength 0.71073
_diffrn_reflns_av_R_equivalents 0.0346
_diffrn_reflns_av_sigmaI/netI 0.0345
_diffrn_reflns_limit_h_max 18
_diffrn_reflns_limit_h_min -18
_diffrn_reflns_limit_k_max 9
_diffrn_reflns_limit_k_min -9
_diffrn_reflns_limit_l_max 20
_diffrn_reflns_limit_l_min 0
_diffrn_reflns_number 6961
_diffrn_reflns_theta_full 25.00
_diffrn_reflns_theta_max 25.00
_diffrn_reflns_theta_min 3.12
_diffrn_standards_decay_% 2.22
_diffrn_standards_interval_count 247
_diffrn_standards_number 3
_exptl_absorpt_coefficient_mu 2.208
_exptl_absorpt_correction_T_max 0.4875
_exptl_absorpt_correction_T_min 0.3414
_exptl_absorpt_correction_type psi-scan
_exptl_crystal_colour yellow
_exptl_crystal_density_diffrn 1.732
_exptl_crystal_density_method 'not measured'
_exptl_crystal_description block
_exptl_crystal_F_000 1152
_exptl_crystal_size_max 0.62
_exptl_crystal_size_mid 0.42
_exptl_crystal_size_min 0.38
_refine_diff_density_max 0.595
_refine_diff_density_min -0.841
_refine_diff_density_rms 0.100
_refine_ls_extinction_method none
_refine_ls_goodness_of_fit_ref 1.069
_refine_ls_hydrogen_treatment 'NH free, rigid methyls, others riding'
_refine_ls_matrix_type full
_refine_ls_number_parameters 274
_refine_ls_number_reflns 3950
_refine_ls_number_restraints 253
_refine_ls_restrained_S_all 1.036
_refine_ls_R_factor_all 0.0390
_refine_ls_R_factor_gt 0.0301
_refine_ls_shift/su_max 0.001
_refine_ls_shift/su_mean 0.000
_refine_ls_structure_factor_coef Fsqd
_refine_ls_weighting_details 'calc w=1/[\s^2^(Fo^2^)+(0.0392P)^2^+1.5508P] where P=(Fo^2^+2Fc^2^)/3'
_refine_ls_weighting_scheme calc
_refine_ls_wR_factor_gt 0.0743
_refine_ls_wR_factor_ref 0.0764
_reflns_number_gt 3298
_reflns_number_total 3950
_reflns_threshold_expression >2sigma(I)
_cod_depositor_comments
;
The following automatic conversions were performed:
'_symmetry_cell_setting' value 'Monoclinic' changed to 'monoclinic'
according to '/home/saulius/struct/CIF-dictionaries/cif_core.dic'
dictionary named 'cif_core.dic' version 2.4.1 from 2010-06-29.

Automatic conversion script
Id: cif_fix_enum 1527 2010-12-29 10:47:43Z saulius 

The following automatic conversions were performed:

'_exptl_absorpt_correction_type' tag value 'Psi-scans' was replaced
with 'psi-scan' value.

Automatic conversion script
Id: cif_fix_values 1646 2011-03-28 12:23:43Z adriana 
;
_cod_original_sg_symbol_H-M P2(1)/c
_cod_database_code 4060836

loop_
_symmetry_equiv_pos_as_xyz
'x, y, z'
'-x, y+1/2, -z+1/2'
'-x, -y, -z'
'x, -y-1/2, z-1/2'

loop_
_atom_site_label
_atom_site_type_symbol
_atom_site_fract_x
_atom_site_fract_y
_atom_site_fract_z
_atom_site_U_iso_or_equiv
_atom_site_adp_type
_atom_site_occupancy
_atom_site_symmetry_multiplicity
_atom_site_calc_flag
_atom_site_refinement_flags
Pd Pd 0.14472(2) 0.11308(4) 0.169283(17) 0.01661(9) Uani 1 1 d .
I I 0.07060(2) 0.14568(3) 0.296170(16) 0.02829(10) Uani 1 1 d .
N1 N 0.0516(2) -0.0520(4) 0.1219(2) 0.0193(7) Uani 1 1 d DU
H1A H 0.046(3) -0.122(5) 0.157(2) 0.029(13) Uiso 1 1 d D
H1B H 0.005(2) 0.000(5) 0.115(2) 0.012(11) Uiso 1 1 d D
N2 N 0.2570(2) 0.1151(4) 0.04675(19) 0.0198(7) Uani 1 1 d U
N3 N 0.2663(2) 0.3703(4) 0.2558(2) 0.0223(8) Uani 1 1 d U
C1 C 0.1375(2) -0.0608(5) 0.0228(2) 0.0168(8) Uani 1 1 d DU
C2 C 0.0684(3) -0.1254(4) 0.0503(2) 0.0175(8) Uani 1 1 d DU
C3 C 0.0186(3) -0.2460(5) 0.0113(2) 0.0215(9) Uani 1 1 d DU
H3 H -0.0278 -0.2897 0.0319 0.026 Uiso 1 1 calc R
C4 C 0.0374(3) -0.3032(5) -0.0591(2) 0.0219(9) Uani 1 1 d DU
H4 H 0.0040 -0.3871 -0.0867 0.026 Uiso 1 1 calc R
C5 C 0.1048(3) -0.2372(5) -0.0885(2) 0.0226(9) Uani 1 1 d DU
H5 H 0.1169 -0.2757 -0.1368 0.027 Uiso 1 1 calc R
C6 C 0.1548(3) -0.1168(5) -0.0493(2) 0.0199(8) Uani 1 1 d DU
H6 H 0.2005 -0.0719 -0.0706 0.024 Uiso 1 1 calc R
C7 C 0.1914(2) 0.0636(5) 0.0710(2) 0.0165(8) Uani 1 1 d U
C11 C 0.3168(3) 0.2260(5) 0.0856(2) 0.0192(8) Uani 1 1 d DU
C12 C 0.3890(3) 0.1664(5) 0.1356(2) 0.0223(9) Uani 1 1 d DU
C13 C 0.4504(3) 0.2766(6) 0.1696(3) 0.0298(10) Uani 1 1 d DU
H13 H 0.4999 0.2392 0.2037 0.036 Uiso 1 1 calc R
C14 C 0.4400(3) 0.4401(6) 0.1543(3) 0.0334(11) Uani 1 1 d DU
H14 H 0.4824 0.5141 0.1783 0.040 Uiso 1 1 calc R
C15 C 0.3689(3) 0.4979(5) 0.1045(3) 0.0304(10) Uani 1 1 d DU
H15 H 0.3633 0.6108 0.0942 0.037 Uiso 1 1 calc R
C16 C 0.3058(3) 0.3927(5) 0.0694(2) 0.0232(9) Uani 1 1 d DU
C17 C 0.2271(3) 0.4546(6) 0.0165(3) 0.0371(12) Uani 1 1 d U
H17A H 0.1770 0.4334 0.0403 0.044 Uiso 1 1 calc R
H17B H 0.2206 0.3991 -0.0340 0.044 Uiso 1 1 calc R
H17C H 0.2326 0.5714 0.0087 0.044 Uiso 1 1 calc R
C18 C 0.3985(3) -0.0122(5) 0.1520(3) 0.0292(10) Uani 1 1 d U
H18A H 0.3818 -0.0729 0.1033 0.035 Uiso 1 1 calc R
H18B H 0.3619 -0.0437 0.1891 0.035 Uiso 1 1 calc R
H18C H 0.4581 -0.0364 0.1744 0.035 Uiso 1 1 calc R
C20 C 0.2277(3) 0.2726(5) 0.2163(2) 0.0220(9) Uani 1 1 d U
C21 C 0.3020(3) 0.4940(5) 0.3051(2) 0.0208(9) Uani 1 1 d DU
C22 C 0.3596(3) 0.4535(5) 0.3729(2) 0.0258(9) Uani 1 1 d DU
C23 C 0.3911(3) 0.5799(6) 0.4221(3) 0.0352(11) Uani 1 1 d DU
H23 H 0.4309 0.5576 0.4684 0.042 Uiso 1 1 calc R
C24 C 0.3654(3) 0.7384(6) 0.4051(3) 0.0387(12) Uani 1 1 d DU
H24 H 0.3877 0.8229 0.4399 0.046 Uiso 1 1 calc R
C25 C 0.3082(3) 0.7746(5) 0.3385(3) 0.0320(11) Uani 1 1 d DU
H25 H 0.2917 0.8839 0.3277 0.038 Uiso 1 1 calc R
C26 C 0.2742(3) 0.6536(5) 0.2869(3) 0.0254(9) Uani 1 1 d DU
C27 C 0.3843(3) 0.2810(6) 0.3911(3) 0.0383(12) Uani 1 1 d U
H27A H 0.4236 0.2757 0.4412 0.046 Uiso 1 1 calc R
H27B H 0.4122 0.2371 0.3498 0.046 Uiso 1 1 calc R
H27C H 0.3331 0.2173 0.3942 0.046 Uiso 1 1 calc R
C28 C 0.2101(3) 0.6875(6) 0.2157(3) 0.0392(12) Uani 1 1 d U
H28A H 0.2016 0.8048 0.2099 0.047 Uiso 1 1 calc R
H28B H 0.1560 0.6355 0.2203 0.047 Uiso 1 1 calc R
H28C H 0.2305 0.6446 0.1699 0.047 Uiso 1 1 calc R

loop_
_atom_site_aniso_label
_atom_site_aniso_U_11
_atom_site_aniso_U_22
_atom_site_aniso_U_33
_atom_site_aniso_U_23
_atom_site_aniso_U_13
_atom_site_aniso_U_12
Pd 0.02229(17) 0.01273(15) 0.01551(16) -0.00117(11) 0.00526(12) 0.00047(12)
I 0.0426(2) 0.02474(16) 0.02110(16) 0.00013(11) 0.01534(13) 0.00597(12)
N1 0.023(2) 0.0170(18) 0.0186(18) 0.0026(14) 0.0061(15) 0.0027(15)
N2 0.0181(17) 0.0217(18) 0.0201(18) -0.0025(14) 0.0050(14) -0.0013(14)
N3 0.031(2) 0.0152(17) 0.0220(18) -0.0024(14) 0.0068(15) 0.0011(15)
C1 0.020(2) 0.0135(19) 0.017(2) 0.0014(15) 0.0030(16) 0.0039(15)
C2 0.025(2) 0.0113(18) 0.0162(19) 0.0027(15) 0.0038(16) 0.0060(16)
C3 0.021(2) 0.018(2) 0.025(2) 0.0033(16) 0.0018(18) -0.0017(16)
C4 0.025(2) 0.0123(19) 0.026(2) -0.0018(16) -0.0012(18) 0.0007(16)
C5 0.028(2) 0.019(2) 0.020(2) -0.0064(16) 0.0045(18) 0.0032(17)
C6 0.021(2) 0.020(2) 0.020(2) -0.0010(16) 0.0078(17) 0.0042(16)
C7 0.017(2) 0.0154(19) 0.0168(19) 0.0009(15) 0.0021(16) 0.0034(15)
C11 0.023(2) 0.021(2) 0.016(2) -0.0021(16) 0.0093(17) -0.0032(16)
C12 0.023(2) 0.024(2) 0.022(2) -0.0016(17) 0.0111(17) -0.0030(17)
C13 0.026(2) 0.036(3) 0.026(2) -0.0028(19) 0.0004(19) -0.0040(19)
C14 0.031(3) 0.036(3) 0.032(3) -0.007(2) 0.004(2) -0.016(2)
C15 0.039(3) 0.019(2) 0.034(3) -0.0020(19) 0.007(2) -0.0065(19)
C16 0.032(2) 0.022(2) 0.017(2) -0.0012(17) 0.0078(17) -0.0005(18)
C17 0.040(3) 0.031(3) 0.038(3) 0.005(2) 0.002(2) 0.003(2)
C18 0.030(3) 0.027(2) 0.030(3) 0.0027(19) 0.005(2) 0.0034(19)
C20 0.028(2) 0.019(2) 0.020(2) 0.0013(17) 0.0060(18) 0.0045(17)
C21 0.020(2) 0.022(2) 0.021(2) -0.0058(16) 0.0066(17) -0.0030(16)
C22 0.021(2) 0.037(2) 0.021(2) -0.0029(18) 0.0090(18) 0.0029(19)
C23 0.026(2) 0.054(3) 0.026(2) -0.010(2) 0.005(2) -0.003(2)
C24 0.035(3) 0.042(3) 0.042(3) -0.022(2) 0.017(2) -0.017(2)
C25 0.037(3) 0.020(2) 0.044(3) -0.010(2) 0.022(2) -0.0061(19)
C26 0.028(2) 0.021(2) 0.030(2) -0.0042(17) 0.0124(18) 0.0016(17)
C27 0.042(3) 0.043(3) 0.030(3) 0.007(2) 0.007(2) 0.014(2)
C28 0.048(3) 0.029(3) 0.040(3) 0.001(2) 0.005(2) 0.010(2)

loop_
_atom_type_symbol
_atom_type_description
_atom_type_scat_dispersion_real
_atom_type_scat_dispersion_imag
_atom_type_scat_source
C C 0.0033 0.0016 'International Tables Vol C Tables 4.2.6.8 and 6.1.1.4'
H H 0.0000 0.0000 'International Tables Vol C Tables 4.2.6.8 and 6.1.1.4'
N N 0.0061 0.0033 'International Tables Vol C Tables 4.2.6.8 and 6.1.1.4'
Pd Pd -0.9988 1.0072 'International Tables Vol C Tables 4.2.6.8 and 6.1.1.4'
I I -0.4742 1.8119 'International Tables Vol C Tables 4.2.6.8 and 6.1.1.4'

loop_
_geom_angle_atom_site_label_1
_geom_angle_atom_site_label_2
_geom_angle_atom_site_label_3
_geom_angle
C20 Pd C7 99.66(16)
C20 Pd N1 177.14(15)
C7 Pd N1 82.88(15)
C20 Pd I 87.23(12)
C7 Pd I 172.89(11)
N1 Pd I 90.27(10)
C2 N1 Pd 112.7(3)
C7 N2 C11 126.0(3)
C20 N3 C21 172.4(4)
C2 C1 C6 118.4(4)
C2 C1 C7 118.9(3)
C6 C1 C7 122.7(4)
C3 C2 C1 122.2(4)
C3 C2 N1 123.2(4)
C1 C2 N1 114.6(3)
C2 C3 C4 118.9(4)
C5 C4 C3 119.7(4)
C6 C5 C4 121.4(4)
C5 C6 C1 119.4(4)
N2 C7 C1 118.0(3)
N2 C7 Pd 131.4(3)
C1 C7 Pd 110.5(3)
C12 C11 N2 118.8(3)
C12 C11 C16 121.7(4)
N2 C11 C16 119.3(4)
C13 C12 C11 118.2(4)
C13 C12 C18 121.4(4)
C11 C12 C18 120.4(4)
C14 C13 C12 120.5(4)
C13 C14 C15 121.0(4)
C14 C15 C16 120.6(4)
C15 C16 C11 118.0(4)
C15 C16 C17 121.1(4)
C11 C16 C17 120.9(4)
N3 C20 Pd 165.8(4)
N3 C21 C22 118.6(4)
N3 C21 C26 118.2(4)
C22 C21 C26 123.1(4)
C23 C22 C21 116.9(4)
C23 C22 C27 122.2(4)
C21 C22 C27 120.9(4)
C24 C23 C22 121.2(5)
C25 C24 C23 120.8(4)
C24 C25 C26 120.9(4)
C25 C26 C21 117.2(4)
C25 C26 C28 122.4(4)
C21 C26 C28 120.4(4)

loop_
_geom_bond_atom_site_label_1
_geom_bond_atom_site_label_2
_geom_bond_distance
Pd C20 1.941(4)
Pd C7 2.027(4)
Pd N1 2.074(4)
Pd I 2.6981(5)
N1 C2 1.453(5)
N2 C7 1.268(5)
N2 C11 1.405(5)
N3 C20 1.162(5)
N3 C21 1.388(5)
C1 C2 1.383(6)
C1 C6 1.411(5)
C1 C7 1.496(5)
C2 C3 1.375(6)
C3 C4 1.394(6)
C4 C5 1.382(6)
C5 C6 1.376(6)
C11 C12 1.402(6)
C11 C16 1.410(5)
C12 C13 1.389(6)
C12 C18 1.505(6)
C13 C14 1.380(6)
C14 C15 1.383(6)
C15 C16 1.385(6)
C16 C17 1.506(6)
C21 C22 1.401(6)
C21 C26 1.407(5)
C22 C23 1.387(6)
C22 C27 1.496(7)
C23 C24 1.387(7)
C24 C25 1.374(7)
C25 C26 1.388(6)
C26 C28 1.485(7)

loop_
_geom_hbond_atom_site_label_D
_geom_hbond_atom_site_label_H
_geom_hbond_atom_site_label_A
_geom_hbond_distance_DH
_geom_hbond_distance_HA
_geom_hbond_distance_DA
_geom_hbond_angle_DHA
_geom_hbond_site_symmetry_A
N1 H1A I 0.85(3) 2.90(4) 3.613(4) 143(4) 2_545
N1 H1B C1 0.85(3) 3.04(4) 3.686(5) 135(3) 3
N1 H1B C2 0.85(3) 3.08(4) 3.570(5) 119(3) 3
N1 H1B C3 0.85(3) 2.97(4) 3.428(5) 116(3) 3
N1 H1B C4 0.85(3) 2.72(4) 3.354(5) 132(3) 3
N1 H1B C5 0.85(3) 2.61(3) 3.425(5) 161(4) 3
N1 H1B C6 0.85(3) 2.77(3) 3.588(5) 162(4) 3
C28 H28A Pd 0.98 2.75 3.712(5) 166.6 1_565
